data_4316029
loop_
_publ_author_name
'Oottil Mayasree'
'Yanjie Cui'
'Abdeljalil Assoud'
'Holger Kleinke'

_publ_section_title
;
 Structure Change via Partial Se/Te Substitution: Crystal Structure and
 Physical Properties of the Telluride Ba2Cu4-xTe5 in Contrast to the
 Selenide-Telluride Ba2Cu4-xSeyTe5-y
;
_journal_name_full 'Inorganic Chemistry'
_journal_page_first 6518
_journal_page_last 6524
_journal_paper_doi 10.1021/ic100268q
_journal_volume 49
_journal_year 2010
_chemical_formula_sum 'Ba2 Cu3.24 Te5'
_chemical_formula_weight 1118.55
_chemical_name_systematic
; 
 ? 
;
_space_group_IT_number 15
_symmetry_cell_setting monoclinic
_symmetry_space_group_name_Hall '-C 2yc'
_symmetry_space_group_name_H-M 'C 1 2/c 1'
_atom_sites_solution_primary direct
_atom_sites_solution_secondary difmap
_audit_creation_method SHELXL-97
_cell_angle_alpha 90.00
_cell_angle_beta 101.6350(10)
_cell_angle_gamma 90.00
_cell_formula_units_Z 4
_cell_length_a 9.4428(6)
_cell_length_b 9.3289(6)
_cell_length_c 13.3028(8)
_cell_measurement_temperature 293(2)
_cell_volume 1147.78(12)
_computing_structure_refinement 'SHELXL-97 (Sheldrick, 1997)'
_computing_structure_solution 'SHELXS-97 (Sheldrick, 1990)'
_diffrn_ambient_temperature 293(2)
_diffrn_measured_fraction_theta_full 0.943
_diffrn_measured_fraction_theta_max 0.943
_diffrn_radiation_monochromator graphite
_diffrn_radiation_source 'fine-focus sealed tube'
_diffrn_radiation_type MoK\a
_diffrn_radiation_wavelength 0.71073
_diffrn_reflns_av_R_equivalents 0.0240
_diffrn_reflns_av_sigmaI/netI 0.0311
_diffrn_reflns_limit_h_max 14
_diffrn_reflns_limit_h_min -11
_diffrn_reflns_limit_k_max 14
_diffrn_reflns_limit_k_min -14
_diffrn_reflns_limit_l_max 21
_diffrn_reflns_limit_l_min -21
_diffrn_reflns_number 6041
_diffrn_reflns_theta_full 34.99
_diffrn_reflns_theta_max 34.99
_diffrn_reflns_theta_min 3.10
_exptl_absorpt_coefficient_mu 25.051
_exptl_absorpt_correction_T_max 1.00
_exptl_absorpt_correction_T_min 0.80
_exptl_absorpt_correction_type empirical
_exptl_absorpt_process_details SADABS
_exptl_crystal_colour black
_exptl_crystal_density_diffrn 6.473
_exptl_crystal_density_method 'not measured'
_exptl_crystal_description block
_exptl_crystal_F_000 1864
_exptl_crystal_size_max 0.060
_exptl_crystal_size_mid 0.040
_exptl_crystal_size_min 0.040
_refine_diff_density_max 1.674
_refine_diff_density_min -1.205
_refine_diff_density_rms 0.284
_refine_ls_extinction_coef 0.00013(2)
_refine_ls_extinction_expression Fc^*^=kFc[1+0.001xFc^2^\l^3^/sin(2\q)]^-1/4^
_refine_ls_extinction_method SHELXL
_refine_ls_goodness_of_fit_ref 1.168
_refine_ls_matrix_type full
_refine_ls_number_parameters 62
_refine_ls_number_reflns 2383
_refine_ls_number_restraints 0
_refine_ls_restrained_S_all 1.168
_refine_ls_R_factor_all 0.0405
_refine_ls_R_factor_gt 0.0365
_refine_ls_shift/su_max 0.000
_refine_ls_shift/su_mean 0.000
_refine_ls_structure_factor_coef Fsqd
_refine_ls_weighting_details 'calc w=1/[\s^2^(Fo^2^)+(0.0122P)^2^+13.1462P] where P=(Fo^2^+2Fc^2^)/3'
_refine_ls_weighting_scheme calc
_refine_ls_wR_factor_gt 0.0615
_refine_ls_wR_factor_ref 0.0630
_reflns_number_gt 2216
_reflns_number_total 2383
_reflns_threshold_expression >2sigma(I)
_cod_data_source_file ic100268q_si_002.cif
_cod_data_source_block Ba2Cu325Te5
_cod_database_code 4316029

loop_
_symmetry_equiv_pos_as_xyz
'x, y, z'
'-x, y, -z+1/2'
'x+1/2, y+1/2, z'
'-x+1/2, y+1/2, -z+1/2'
'-x, -y, -z'
'x, -y, z-1/2'
'-x+1/2, -y+1/2, -z'
'x+1/2, -y+1/2, z-1/2'

loop_
_atom_site_label
_atom_site_type_symbol
_atom_site_fract_x
_atom_site_fract_y
_atom_site_fract_z
_atom_site_U_iso_or_equiv
_atom_site_adp_type
_atom_site_occupancy
_atom_site_symmetry_multiplicity
_atom_site_calc_flag
_atom_site_refinement_flags
_atom_site_disorder_assembly
_atom_site_disorder_group
Ba Ba 0.22055(4) 0.42911(4) 0.16160(3) 0.02151(9) Uani 1 1 d . . .
Cu1 Cu 0.06217(12) 0.08169(12) 0.07709(9) 0.0235(3) Uani 0.667(3) 1 d P . .
Cu2 Cu 0.14082(9) 0.28766(8) 0.42146(6) 0.0245(2) Uani 0.956(3) 1 d P . .
Te1A Te 0.07446(12) 0.20420(18) 0.59208(7) 0.01715(19) Uani 0.712(5) 1 d P . .
Te1B Te 0.0934(3) 0.1670(3) 0.5917(2) 0.01715(19) Uani 0.288(5) 1 d P . .
Te2A Te 0.3482(4) 0.0700(3) 0.10375(15) 0.0174(3) Uani 0.699(14) 1 d P . .
Te2B Te 0.3203(5) 0.0553(5) 0.1025(4) 0.0174(3) Uani 0.301(14) 1 d P . .
Te3 Te 0.0000 0.17153(5) 0.2500 0.01472(10) Uani 1 2 d S . .

loop_
_atom_site_aniso_label
_atom_site_aniso_U_11
_atom_site_aniso_U_22
_atom_site_aniso_U_33
_atom_site_aniso_U_23
_atom_site_aniso_U_13
_atom_site_aniso_U_12
Ba 0.02226(17) 0.02509(16) 0.01728(15) -0.00108(11) 0.00417(12) -0.00624(12)
Cu1 0.0221(6) 0.0254(6) 0.0220(6) -0.0021(4) 0.0021(4) 0.0036(4)
Cu2 0.0245(4) 0.0260(4) 0.0214(4) 0.0013(3) 0.0009(3) 0.0000(3)
Te1A 0.0157(3) 0.0182(5) 0.01765(17) -0.0020(3) 0.00364(19) -0.0015(3)
Te1B 0.0157(3) 0.0182(5) 0.01765(17) -0.0020(3) 0.00364(19) -0.0015(3)
Te2A 0.0150(8) 0.0217(5) 0.01612(17) 0.0016(3) 0.0048(4) 0.0041(5)
Te2B 0.0150(8) 0.0217(5) 0.01612(17) 0.0016(3) 0.0048(4) 0.0041(5)
Te3 0.0145(2) 0.01530(19) 0.0140(2) 0.000 0.00205(16) 0.000

loop_
_atom_type_symbol
_atom_type_description
_atom_type_scat_dispersion_real
_atom_type_scat_dispersion_imag
_atom_type_scat_source
Cu Cu 0.3201 1.2651 'International Tables Vol C Tables 4.2.6.8 and 6.1.1.4'
Te Te -0.5308 1.6751 'International Tables Vol C Tables 4.2.6.8 and 6.1.1.4'
Ba Ba -0.3244 2.2819 'International Tables Vol C Tables 4.2.6.8 and 6.1.1.4'

loop_
_geom_angle_atom_site_label_1
_geom_angle_atom_site_label_2
_geom_angle_atom_site_label_3
_geom_angle
_geom_angle_site_symmetry_1
_geom_angle_site_symmetry_3
_geom_angle_publ_flag
Te2B Ba Te2A 153.71(11) 4 7 ?
Te2B Ba Te2B 154.25(8) 4 7 ?
Te2A Ba Te2B 4.89(6) 7 7 ?
Te2B Ba Te3 71.82(8) 4 3 ?
Te2A Ba Te3 108.39(7) 7 3 ?
Te2B Ba Te3 103.68(8) 7 3 ?
Te2B Ba Te1B 50.42(10) 4 7_556 ?
Te2A Ba Te1B 155.51(7) 7 7_556 ?
Te2B Ba Te1B 153.13(9) 7 7_556 ?
Te3 Ba Te1B 69.47(4) 3 7_556 ?
Te2B Ba Te3 75.37(8) 4 . ?
Te2A Ba Te3 109.85(7) 7 . ?
Te2B Ba Te3 114.48(8) 7 . ?
Te3 Ba Te3 141.632(11) 3 . ?
Te1B Ba Te3 74.49(4) 7_556 . ?
Te2B Ba Te2A 4.41(7) 4 4 ?
Te2A Ba Te2A 149.66(8) 7 4 ?
Te2B Ba Te2A 150.58(11) 7 4 ?
Te3 Ba Te2A 74.06(4) 3 4 ?
Te1B Ba Te2A 54.63(8) 7_556 4 ?
Te3 Ba Te2A 74.66(3) . 4 ?
Te2B Ba Cu2 97.52(8) 4 2 ?
Te2A Ba Cu2 73.61(8) 7 2 ?
Te2B Ba Cu2 78.47(8) 7 2 ?
Te3 Ba Cu2 160.180(18) 3 2 ?
Te1B Ba Cu2 117.10(5) 7_556 2 ?
Te3 Ba Cu2 43.155(13) . 2 ?
Te2A Ba Cu2 94.29(6) 4 2 ?
Te2B Ba Cu1 118.01(8) 4 . ?
Te2A Ba Cu1 72.96(6) 7 . ?
Te2B Ba Cu1 76.69(9) 7 . ?
Te3 Ba Cu1 155.91(2) 3 . ?
Te1B Ba Cu1 99.07(5) 7_556 . ?
Te3 Ba Cu1 42.802(19) . . ?
Te2A Ba Cu1 117.47(4) 4 . ?
Cu2 Ba Cu1 43.90(2) 2 . ?
Te2B Ba Te1A 55.82(9) 4 7_556 ?
Te2A Ba Te1A 150.32(5) 7 7_556 ?
Te2B Ba Te1A 148.39(8) 7 7_556 ?
Te3 Ba Te1A 72.080(19) 3 7_556 ?
Te1B Ba Te1A 5.70(4) 7_556 7_556 ?
Te3 Ba Te1A 73.294(16) . 7_556 ?
Te2A Ba Te1A 59.97(7) 4 7_556 ?
Cu2 Ba Te1A 116.37(2) 2 7_556 ?
Cu1 Ba Te1A 94.80(3) . 7_556 ?
Te2B Ba Te2A 126.92(10) 4 . ?
Te2A Ba Te2A 77.97(5) 7 . ?
Te2B Ba Te2A 78.51(8) 7 . ?
Te3 Ba Te2A 113.65(7) 3 . ?
Te1B Ba Te2A 80.81(6) 7_556 . ?
Te3 Ba Te2A 72.03(6) . . ?
Te2A Ba Te2A 129.90(7) 4 . ?
Cu2 Ba Te2A 86.15(7) 2 . ?
Cu1 Ba Te2A 42.37(7) . . ?
Te1A Ba Te2A 75.12(4) 7_556 . ?
Te2B Ba Te2A 77.95(8) 4 3_455 ?
Te2A Ba Te2A 79.12(7) 7 3_455 ?
Te2B Ba Te2A 82.34(9) 7 3_455 ?
Te3 Ba Te2A 117.60(6) 3 3_455 ?
Te1B Ba Te2A 124.22(6) 7_556 3_455 ?
Te3 Ba Te2A 73.17(6) . 3_455 ?
Te2A Ba Te2A 73.56(8) 4 3_455 ?
Cu2 Ba Te2A 42.69(6) 2 3_455 ?
Cu1 Ba Te2A 86.44(6) . 3_455 ?
Te1A Ba Te2A 128.04(4) 7_556 3_455 ?
Te2A Ba Te2A 128.13(11) . 3_455 ?
Te2B Cu1 Te1B 77.27(14) . 6 ?
Te2B Cu1 Te1B 122.89(15) . 2 ?
Te1B Cu1 Te1B 115.03(8) 6 2 ?
Te2B Cu1 Te2A 3.55(14) . . ?
Te1B Cu1 Te2A 80.81(10) 6 . ?
Te1B Cu1 Te2A 121.36(9) 2 . ?
Te2B Cu1 Te1A 118.35(13) . 2 ?
Te1B Cu1 Te1A 122.38(9) 6 2 ?
Te1B Cu1 Te1A 8.53(5) 2 2 ?
Te2A Cu1 Te1A 116.38(7) . 2 ?
Te2B Cu1 Te3 108.02(13) . . ?
Te1B Cu1 Te3 106.88(8) 6 . ?
Te1B Cu1 Te3 118.77(7) 2 . ?
Te2A Cu1 Te3 107.31(6) . . ?
Te1A Cu1 Te3 117.08(5) 2 . ?
Te2B Cu1 Cu1 109.27(14) . 5 ?
Te1B Cu1 Cu1 61.34(8) 6 5 ?
Te1B Cu1 Cu1 53.69(8) 2 5 ?
Te2A Cu1 Cu1 111.22(8) . 5 ?
Te1A Cu1 Cu1 61.22(6) 2 5 ?
Te3 Cu1 Cu1 136.40(7) . 5 ?
Te2B Cu1 Te1A 81.94(13) . 6 ?
Te1B Cu1 Te1A 4.67(8) 6 6 ?
Te1B Cu1 Te1A 112.67(8) 2 6 ?
Te2A Cu1 Te1A 85.48(7) . 6 ?
Te1A Cu1 Te1A 120.36(5) 2 6 ?
Te3 Cu1 Te1A 105.50(5) . 6 ?
Cu1 Cu1 Te1A 59.13(5) 5 6 ?
Te2B Cu1 Cu2 140.18(13) . 2 ?
Te1B Cu1 Cu2 141.01(9) 6 2 ?
Te1B Cu1 Cu2 60.23(7) 2 2 ?
Te2A Cu1 Cu2 136.76(8) . 2 ?
Te1A Cu1 Cu2 58.11(4) 2 2 ?
Te3 Cu1 Cu2 58.99(3) . 2 ?
Cu1 Cu1 Cu2 102.15(6) 5 2 ?
Te1A Cu1 Cu2 136.43(6) 6 2 ?
Te2B Cu1 Ba 72.97(12) . . ?
Te1B Cu1 Ba 144.79(8) 6 . ?
Te1B Cu1 Ba 96.97(8) 2 . ?
Te2A Cu1 Ba 69.69(6) . . ?
Te1A Cu1 Ba 88.71(5) 2 . ?
Te3 Cu1 Ba 66.21(3) . . ?
Cu1 Cu1 Ba 147.59(7) 5 . ?
Te1A Cu1 Ba 148.56(5) 6 . ?
Cu2 Cu1 Ba 67.40(3) 2 . ?
Te2B Cu1 Ba 142.87(13) . 3_445 ?
Te1B Cu1 Ba 73.24(8) 6 3_445 ?
Te1B Cu1 Ba 90.27(7) 2 3_445 ?
Te2A Cu1 Ba 145.72(7) . 3_445 ?
Te1A Cu1 Ba 96.56(5) 2 3_445 ?
Te3 Cu1 Ba 61.23(2) . 3_445 ?
Cu1 Cu1 Ba 75.41(5) 5 3_445 ?
Te1A Cu1 Ba 68.90(4) 6 3_445 ?
Cu2 Cu1 Ba 68.26(3) 2 3_445 ?
Ba Cu1 Ba 123.19(3) . 3_445 ?
Te2B Cu1 Ba 60.34(13) . 4_545 ?
Te1B Cu1 Ba 62.17(7) 6 4_545 ?
Te1B Cu1 Ba 175.75(8) 2 4_545 ?
Te2A Cu1 Ba 62.04(5) . 4_545 ?
Te1A Cu1 Ba 175.31(6) 2 4_545 ?
Te3 Cu1 Ba 60.62(2) . 4_545 ?
Cu1 Cu1 Ba 123.40(6) 5 4_545 ?
Te1A Cu1 Ba 64.27(3) 6 4_545 ?
Cu2 Cu1 Ba 119.55(4) 2 4_545 ?
Ba Cu1 Ba 86.60(2) . 4_545 ?
Ba Cu1 Ba 85.83(3) 3_445 4_545 ?
Te2B Cu2 Te1B 70.46(13) 4 7_556 ?
Te2B Cu2 Te1A 117.97(12) 4 . ?
Te1B Cu2 Te1A 121.18(7) 7_556 . ?
Te2B Cu2 Te3 110.79(12) 4 . ?
Te1B Cu2 Te3 109.65(7) 7_556 . ?
Te1A Cu2 Te3 117.78(4) . . ?
Te2B Cu2 Te2A 6.05(9) 4 4 ?
Te1B Cu2 Te2A 76.50(12) 7_556 4 ?
Te1A Cu2 Te2A 115.48(7) . 4 ?
Te3 Cu2 Te2A 108.91(6) . 4 ?
Te2B Cu2 Te1B 125.16(14) 4 . ?
Te1B Cu2 Te1B 117.49(7) 7_556 . ?
Te1A Cu2 Te1B 8.47(4) . . ?
Te3 Cu2 Te1B 115.07(7) . . ?
Te2A Cu2 Te1B 123.13(9) 4 . ?
Te2B Cu2 Cu2 104.06(12) 4 7_556 ?
Te1B Cu2 Cu2 59.85(7) 7_556 7_556 ?
Te1A Cu2 Cu2 61.89(4) . 7_556 ?
Te3 Cu2 Cu2 137.16(5) . 7_556 ?
Te2A Cu2 Cu2 108.09(8) 4 7_556 ?
Te1B Cu2 Cu2 57.64(7) . 7_556 ?
Te2B Cu2 Cu1 144.30(12) 4 2 ?
Te1B Cu2 Cu1 144.29(8) 7_556 2 ?
Te1A Cu2 Cu1 59.07(4) . 2 ?
Te3 Cu2 Cu1 58.73(3) . 2 ?
Te2A Cu2 Cu1 138.30(10) 4 2 ?
Te1B Cu2 Cu1 56.76(6) . 2 ?
Cu2 Cu2 Cu1 103.82(5) 7_556 2 ?
Te2B Cu2 Te1A 78.24(12) 4 7_556 ?
Te1B Cu2 Te1A 7.81(5) 7_556 7_556 ?
Te1A Cu2 Te1A 118.74(4) . 7_556 ?
Te3 Cu2 Te1A 106.64(4) . 7_556 ?
Te2A Cu2 Te1A 84.28(10) 4 7_556 ?
Te1B Cu2 Te1A 114.01(7) . 7_556 ?
Cu2 Cu2 Te1A 56.85(4) 7_556 7_556 ?
Cu1 Cu2 Te1A 136.50(5) 2 7_556 ?
Te2B Cu2 Ba 75.86(11) 4 2 ?
Te1B Cu2 Ba 142.03(7) 7_556 2 ?
Te1A Cu2 Ba 89.84(4) . 2 ?
Te3 Cu2 Ba 66.713(19) . 2 ?
Te2A Cu2 Ba 70.03(9) 4 2 ?
Te1B Cu2 Ba 96.00(7) . 2 ?
Cu2 Cu2 Ba 148.49(5) 7_556 2 ?
Cu1 Cu2 Ba 68.70(3) 2 2 ?
Te1A Cu2 Ba 148.22(4) 7_556 2 ?
Te2B Cu2 Ba 138.68(11) 4 4_545 ?
Te1B Cu2 Ba 74.37(7) 7_556 4_545 ?
Te1A Cu2 Ba 98.46(5) . 4_545 ?
Te3 Cu2 Ba 62.177(19) . 4_545 ?
Te2A Cu2 Ba 143.43(8) 4 4_545 ?
Te1B Cu2 Ba 90.13(7) . 4_545 ?
Cu2 Cu2 Ba 75.27(3) 7_556 4_545 ?
Cu1 Cu2 Ba 70.58(3) 2 4_545 ?
Te1A Cu2 Ba 66.89(4) 7_556 4_545 ?
Ba Cu2 Ba 125.87(2) 2 4_545 ?
Te2B Cu2 Ba 60.12(12) 4 . ?
Te1B Cu2 Ba 61.48(6) 7_556 . ?
Te1A Cu2 Ba 176.51(5) . . ?
Te3 Cu2 Ba 61.739(18) . . ?
Te2A Cu2 Ba 62.31(5) 4 . ?
Te1B Cu2 Ba 174.48(7) . . ?
Cu2 Cu2 Ba 121.04(4) 7_556 . ?
Cu1 Cu2 Ba 120.43(3) 2 . ?
Te1A Cu2 Ba 64.22(3) 7_556 . ?
Ba Cu2 Ba 86.837(19) 2 . ?
Ba Cu2 Ba 84.371(17) 4_545 . ?
Cu2 Te1A Cu1 62.82(4) . 2 ?
Cu2 Te1A Cu1 104.40(6) . 6_556 ?
Cu1 Te1A Cu1 59.64(5) 2 6_556 ?
Cu2 Te1A Cu2 61.26(4) . 7_556 ?
Cu1 Te1A Cu2 106.04(5) 2 7_556 ?
Cu1 Te1A Cu2 92.94(6) 6_556 7_556 ?
Cu2 Te1A Te2A 97.68(6) . 8_456 ?
Cu1 Te1A Te2A 96.74(6) 2 8_456 ?
Cu1 Te1A Te2A 132.64(6) 6_556 8_456 ?
Cu2 Te1A Te2A 134.29(7) 7_556 8_456 ?
Cu2 Te1A Ba 134.92(5) . 7_556 ?
Cu1 Te1A Ba 134.32(7) 2 7_556 ?
Cu1 Te1A Ba 74.69(4) 6_556 7_556 ?
Cu2 Te1A Ba 73.71(3) 7_556 7_556 ?
Te2A Te1A Ba 116.15(5) 8_456 7_556 ?
Cu2 Te1A Ba 78.42(4) . 6_566 ?
Cu1 Te1A Ba 134.88(5) 2 6_566 ?
Cu1 Te1A Ba 160.05(5) 6_556 6_566 ?
Cu2 Te1A Ba 70.82(3) 7_556 6_566 ?
Te2A Te1A Ba 65.10(5) 8_456 6_566 ?
Ba Te1A Ba 89.27(2) 7_556 6_566 ?
Cu2 Te1A Ba 133.01(4) . 8_456 ?
Cu1 Te1A Ba 76.37(3) 2 8_456 ?
Cu1 Te1A Ba 70.68(3) 6_556 8_456 ?
Cu2 Te1A Ba 159.81(6) 7_556 8_456 ?
Te2A Te1A Ba 63.68(5) 8_456 8_456 ?
Ba Te1A Ba 90.18(2) 7_556 8_456 ?
Ba Te1A Ba 122.12(4) 6_566 8_456 ?
Cu1 Te1B Cu1 64.97(8) 6_556 2 ?
Cu1 Te1B Cu2 105.31(12) 6_556 7_556 ?
Cu1 Te1B Cu2 112.70(11) 2 7_556 ?
Cu1 Te1B Cu2 112.97(11) 6_556 . ?
Cu1 Te1B Cu2 63.00(7) 2 . ?
Cu2 Te1B Cu2 62.51(7) 7_556 . ?
Cu1 Te1B Te2B 52.31(12) 6_556 6_556 ?
Cu1 Te1B Te2B 96.10(14) 2 6_556 ?
Cu2 Te1B Te2B 54.25(11) 7_556 6_556 ?
Cu2 Te1B Te2B 95.35(13) . 6_556 ?
Cu1 Te1B Te2A 53.79(8) 6_556 6_556 ?
Cu1 Te1B Te2A 96.91(10) 2 6_556 ?
Cu2 Te1B Te2A 52.77(7) 7_556 6_556 ?
Cu2 Te1B Te2A 94.59(9) . 6_556 ?
Te2B Te1B Te2A 1.49(12) 6_556 6_556 ?
Cu1 Te1B Ba 81.69(9) 6_556 7_556 ?
Cu1 Te1B Ba 146.49(11) 2 7_556 ?
Cu2 Te1B Ba 78.21(7) 7_556 7_556 ?
Cu2 Te1B Ba 140.27(10) . 7_556 ?
Te2B Te1B Ba 63.63(12) 6_556 7_556 ?
Te2A Te1B Ba 63.52(6) 6_556 7_556 ?
Cu1 Te1B Ba 71.89(7) 6_556 8_456 ?
Cu1 Te1B Ba 75.65(7) 2 8_456 ?
Cu2 Te1B Ba 169.55(10) 7_556 8_456 ?
Cu2 Te1B Ba 127.94(10) . 8_456 ?
Te2B Te1B Ba 120.21(12) 6_556 8_456 ?
Te2A Te1B Ba 121.61(9) 6_556 8_456 ?
Ba Te1B Ba 91.37(6) 7_556 8_456 ?
Cu1 Te1B Ba 167.90(11) 6_556 6_566 ?
Cu1 Te1B Ba 126.18(10) 2 6_566 ?
Cu2 Te1B Ba 67.20(6) 7_556 6_566 ?
Cu2 Te1B Ba 72.80(6) . 6_566 ?
Te2B Te1B Ba 117.83(12) 6_556 6_566 ?
Te2A Te1B Ba 116.38(8) 6_556 6_566 ?
Ba Te1B Ba 87.33(6) 7_556 6_566 ?
Ba Te1B Ba 113.67(7) 8_456 6_566 ?
Cu1 Te2A Cu2 95.07(14) . 4_545 ?
Cu1 Te2A Te1A 132.39(8) . 8 ?
Cu2 Te2A Te1A 129.57(12) 4_545 8 ?
Cu1 Te2A Te1B 45.39(9) . 6 ?
Cu2 Te2A Te1B 50.73(9) 4_545 6 ?
Te1A Te2A Te1B 174.22(8) 8 6 ?
Cu1 Te2A Ba 83.51(8) . 7 ?
Cu2 Te2A Ba 82.98(6) 4_545 7 ?
Te1A Te2A Ba 86.28(8) 8 7 ?
Te1B Te2A Ba 88.09(9) 6 7 ?
Cu1 Te2A Ba 76.83(9) . 4_545 ?
Cu2 Te2A Ba 76.35(7) 4_545 4_545 ?
Te1A Te2A Ba 123.82(9) 8 4_545 ?
Te1B Te2A Ba 61.85(8) 6 4_545 ?
Ba Te2A Ba 149.87(13) 7 4_545 ?
Cu1 Te2A Ba 67.94(5) . . ?
Cu2 Te2A Ba 161.28(16) 4_545 . ?
Te1A Te2A Ba 69.06(6) 8 . ?
Te1B Te2A Ba 110.98(11) 6 . ?
Ba Te2A Ba 102.03(5) 7 . ?
Ba Te2A Ba 91.56(5) 4_545 . ?
Cu1 Te2A Ba 160.82(12) . 3_545 ?
Cu2 Te2A Ba 67.27(5) 4_545 3_545 ?
Te1A Te2A Ba 66.76(8) 8 3_545 ?
Te1B Te2A Ba 115.70(8) 6 3_545 ?
Ba Te2A Ba 100.88(7) 7 3_545 ?
Ba Te2A Ba 91.16(5) 4_545 3_545 ?
Ba Te2A Ba 128.13(11) . 3_545 ?
Cu1 Te2B Cu2 104.48(19) . 4_545 ?
Cu1 Te2B Te1B 50.42(11) . 6 ?
Cu2 Te2B Te1B 55.29(11) 4_545 6 ?
Cu1 Te2B Ba 82.33(14) . 4_545 ?
Cu2 Te2B Ba 79.91(13) 4_545 4_545 ?
Te1B Te2B Ba 65.95(11) 6 4_545 ?
Cu1 Te2B Ba 87.19(15) . 7 ?
Cu2 Te2B Ba 84.49(14) 4_545 7 ?
Te1B Te2B Ba 92.82(15) 6 7 ?
Ba Te2B Ba 158.36(17) 4_545 7 ?
Cu1 Te2B Ba 69.06(12) . . ?
Cu2 Te2B Ba 170.97(19) 4_545 . ?
Te1B Te2B Ba 116.92(15) 6 . ?
Ba Te2B Ba 92.74(12) 4_545 . ?
Ba Te2B Ba 101.14(13) 7 . ?
Cu1 Te2B Ba 167.6(2) . 3_545 ?
Cu2 Te2B Ba 64.55(10) 4_545 3_545 ?
Te1B Te2B Ba 117.52(15) 6 3_545 ?
Ba Te2B Ba 89.72(11) 4_545 3_545 ?
Ba Te2B Ba 97.07(11) 7 3_545 ?
Ba Te2B Ba 121.08(13) . 3_545 ?
Cu1 Te3 Cu1 142.74(5) . 2 ?
Cu1 Te3 Cu2 136.75(3) . . ?
Cu1 Te3 Cu2 62.27(3) 2 . ?
Cu1 Te3 Cu2 62.27(3) . 2 ?
Cu1 Te3 Cu2 136.75(3) 2 2 ?
Cu2 Te3 Cu2 131.37(4) . 2 ?
Cu1 Te3 Ba 77.61(3) . 3_445 ?
Cu1 Te3 Ba 78.52(3) 2 3_445 ?
Cu2 Te3 Ba 140.69(2) . 3_445 ?
Cu2 Te3 Ba 76.074(19) 2 3_445 ?
Cu1 Te3 Ba 78.52(3) . 4_545 ?
Cu1 Te3 Ba 77.61(3) 2 4_545 ?
Cu2 Te3 Ba 76.074(19) . 4_545 ?
Cu2 Te3 Ba 140.69(2) 2 4_545 ?
Ba Te3 Ba 99.334(17) 3_445 4_545 ?
Cu1 Te3 Ba 70.99(3) . . ?
Cu1 Te3 Ba 139.49(3) 2 . ?
Cu2 Te3 Ba 77.27(2) . . ?
Cu2 Te3 Ba 70.13(2) 2 . ?
Ba Te3 Ba 141.632(11) 3_445 . ?
Ba Te3 Ba 95.531(6) 4_545 . ?
Cu1 Te3 Ba 139.49(3) . 2 ?
Cu1 Te3 Ba 70.99(3) 2 2 ?
Cu2 Te3 Ba 70.13(2) . 2 ?
Cu2 Te3 Ba 77.27(2) 2 2 ?
Ba Te3 Ba 95.531(6) 3_445 2 ?
Ba Te3 Ba 141.632(11) 4_545 2 ?
Ba Te3 Ba 94.291(16) . 2 ?

loop_
_geom_bond_atom_site_label_1
_geom_bond_atom_site_label_2
_geom_bond_distance
_geom_bond_site_symmetry_2
_geom_bond_publ_flag
Ba Te2B 3.446(5) 4 ?
Ba Te2A 3.458(2) 7 ?
Ba Te2B 3.459(5) 7 ?
Ba Te3 3.4942(5) 3 ?
Ba Te1B 3.512(3) 7_556 ?
Ba Te3 3.5330(5) . ?
Ba Te2A 3.565(3) 4 ?
Ba Cu2 3.6174(9) 2 ?
Ba Cu1 3.6506(12) . ?
Ba Te1A 3.6705(12) 7_556 ?
Ba Te2A 3.6941(19) . ?
Ba Te2A 3.686(3) 3_455 ?
Cu1 Te2B 2.405(5) . ?
Cu1 Te1B 2.342(3) 6 ?
Cu1 Te1B 2.550(3) 2 ?
Cu1 Te2A 2.655(4) . ?
Cu1 Te1A 2.6199(15) 2 ?
Cu1 Te3 2.6235(11) . ?
Cu1 Cu1 2.634(2) 5 ?
Cu1 Te1A 2.675(2) 6 ?
Cu1 Cu2 2.7169(14) 2 ?
Cu1 Ba 3.8935(12) 3_445 ?
Cu1 Ba 3.9298(12) 4_545 ?
Cu2 Te2B 2.553(5) 4 ?
Cu2 Te1B 2.586(3) 7_556 ?
Cu2 Te1A 2.5930(12) . ?
Cu2 Te3 2.6308(8) . ?
Cu2 Te2A 2.659(3) 4 ?
Cu2 Te1B 2.647(3) . ?
Cu2 Cu2 2.7154(16) 7_556 ?
Cu2 Cu1 2.7169(14) 2 ?
Cu2 Te1A 2.7316(14) 7_556 ?
Cu2 Ba 3.6174(9) 2 ?
Cu2 Ba 3.8348(9) 4_545 ?
Te1A Cu1 2.6199(15) 2 ?
Te1A Cu1 2.675(2) 6_556 ?
Te1A Cu2 2.7316(14) 7_556 ?
Te1A Te2A 3.027(5) 8_456 ?
Te1A Ba 3.6705(12) 7_556 ?
Te1A Ba 3.7344(15) 6_566 ?
Te1A Ba 3.8493(10) 8_456 ?
Te1B Cu1 2.342(3) 6_556 ?
Te1B Cu1 2.550(3) 2 ?
Te1B Cu2 2.586(3) 7_556 ?
Te1B Te2B 2.964(6) 6_556 ?
Te1B Te2A 3.248(5) 6_556 ?
Te1B Ba 3.512(3) 7_556 ?
Te1B Ba 3.922(3) 8_456 ?
Te1B Ba 4.006(3) 6_566 ?
Te2A Cu2 2.659(3) 4_545 ?
Te2A Te1A 3.027(5) 8 ?
Te2A Te1B 3.248(5) 6 ?
Te2A Ba 3.458(2) 7 ?
Te2A Ba 3.565(3) 4_545 ?
Te2A Ba 3.686(3) 3_545 ?
Te2B Cu2 2.553(5) 4_545 ?
Te2B Te1B 2.964(6) 6 ?
Te2B Ba 3.446(5) 4_545 ?
Te2B Ba 3.459(5) 7 ?
Te2B Ba 3.885(5) 3_545 ?
Te3 Cu1 2.6235(11) 2 ?
Te3 Cu2 2.6308(8) 2 ?
Te3 Ba 3.4942(5) 3_445 ?
Te3 Ba 3.4942(5) 4_545 ?
Te3 Ba 3.5330(5) 2 ?
